data_7060258
loop_
_publ_author_name
'Agarwal, Pratibha'
'Kumar, Akhilesh'
Richa,
'Verma, Indresh'
'Erande, Rohan D.'
'K\/lak, Julia'
'Mota, Antonio J.'
'Arora, Himanshu'
'Rajput, Amit'

_publ_section_title
;
 The reversible inter-conversion of copper(ii) dimers bearing
 phenolate-based ligands in their monomers: theoretical and experimental
 viewpoints
;
_journal_issue 3
_journal_name_full 'New Journal of Chemistry'
_journal_page_first 1203
_journal_page_last 1215
_journal_paper_doi 10.1039/D0NJ00484G
_journal_volume 45
_journal_year 2021
_chemical_formula_moiety '2(C23 H20 Cu N3 O), 2(Cl O4), C2 H3 N'
_chemical_formula_sum 'C48 H43 Cl2 Cu2 N7 O10'
_chemical_formula_weight 1075.87
_space_group_crystal_system monoclinic
_space_group_IT_number 14
_space_group_name_Hall '-P 2yn'
_space_group_name_H-M_alt 'P 1 21/n 1'
_atom_sites_solution_hydrogens geom
_atom_sites_solution_primary dual
_audit_creation_date 2019-01-24
_audit_creation_method
;
Olex2 1.2
(compiled 2018.05.29 svn.r3508 for OlexSys, GUI svn.r5506)
;
_audit_update_record
;
2020-01-18 deposited with the CCDC.	2020-12-03 downloaded from the CCDC.
;
_cell_angle_alpha 90
_cell_angle_beta 99.915(2)
_cell_angle_gamma 90
_cell_formula_units_Z 4
_cell_length_a 15.0585(8)
_cell_length_b 13.6007(7)
_cell_length_c 22.7597(12)
_cell_measurement_reflns_used 9831
_cell_measurement_temperature 100(2)
_cell_measurement_theta_max 28.287
_cell_measurement_theta_min 2.354
_cell_volume 4591.7(4)
_computing_cell_refinement 'SAINT V8.38A (?, 2016)'
_computing_data_reduction 'SAINT V8.38A (?, 2016)'
_computing_molecular_graphics 'Olex2 (Dolomanov et al., 2009)'
_computing_publication_material 'Olex2 (Dolomanov et al., 2009)'
_computing_structure_refinement 'ShelXL (Sheldrick, 2015)'
_computing_structure_solution 'ShelXT (Sheldrick, 2015)'
_diffrn_ambient_temperature 100(2)
_diffrn_measured_fraction_theta_full 0.999
_diffrn_measured_fraction_theta_max 0.997
_diffrn_measurement_device_type 'Bruker APEX-II CCD'
_diffrn_measurement_method '\f and \w scans'
_diffrn_radiation_type MoK\a
_diffrn_radiation_wavelength 0.71073
_diffrn_reflns_av_R_equivalents 0.0677
_diffrn_reflns_av_unetI/netI 0.0438
_diffrn_reflns_Laue_measured_fraction_full 0.999
_diffrn_reflns_Laue_measured_fraction_max 0.997
_diffrn_reflns_limit_h_max 20
_diffrn_reflns_limit_h_min -20
_diffrn_reflns_limit_k_max 18
_diffrn_reflns_limit_k_min -18
_diffrn_reflns_limit_l_max 30
_diffrn_reflns_limit_l_min -30
_diffrn_reflns_number 73029
_diffrn_reflns_point_group_measured_fraction_full 0.999
_diffrn_reflns_point_group_measured_fraction_max 0.997
_diffrn_reflns_theta_full 25.242
_diffrn_reflns_theta_max 28.287
_diffrn_reflns_theta_min 2.354
_diffrn_standards_number 0
_exptl_absorpt_coefficient_mu 1.111
_exptl_absorpt_correction_T_max 0.7457
_exptl_absorpt_correction_T_min 0.5779
_exptl_absorpt_correction_type multi-scan
_exptl_absorpt_process_details
;
SADABS-2016/2 (Bruker,2016/2) was used for absorption correction.
wR2(int) was 0.1584 before and 0.0637 after correction.
The Ratio of minimum to maximum transmission is 0.7750.
The \l/2 correction factor is Not present.
;
_exptl_crystal_colour green
_exptl_crystal_density_diffrn 1.556
_exptl_crystal_density_method 'NOT MEASURED'
_exptl_crystal_description block
_exptl_crystal_F_000 2208
_exptl_crystal_size_max 0.2
_exptl_crystal_size_mid 0.1
_exptl_crystal_size_min 0.1
_refine_diff_density_max 1.048
_refine_diff_density_min -0.608
_refine_diff_density_rms 0.089
_refine_ls_extinction_method none
_refine_ls_goodness_of_fit_ref 1.064
_refine_ls_hydrogen_treatment constr
_refine_ls_matrix_type full
_refine_ls_number_parameters 623
_refine_ls_number_reflns 11361
_refine_ls_number_restraints 0
_refine_ls_restrained_S_all 1.064
_refine_ls_R_factor_all 0.0637
_refine_ls_R_factor_gt 0.0439
_refine_ls_shift/su_max 0.002
_refine_ls_shift/su_mean 0.000
_refine_ls_structure_factor_coef Fsqd
_refine_ls_weighting_details 'w=1/[\s^2^(Fo^2^)+(0.0392P)^2^+7.6559P] where P=(Fo^2^+2Fc^2^)/3'
_refine_ls_weighting_scheme calc
_refine_ls_wR_factor_gt 0.0997
_refine_ls_wR_factor_ref 0.1119
_reflns_Friedel_coverage 0.000
_reflns_number_gt 8968
_reflns_number_total 11361
_reflns_threshold_expression 'I > 2\s(I)'
_cod_data_source_file d0nj00484g2.cif
_cod_data_source_block 31deca
_cod_depositor_comments 'Adding full bibliography for 7060257--7060260.cif.'
_cod_database_code 7060258
_shelx_shelxl_version_number 2016/6
_shelx_space_group_comment
;
The symmetry employed for this shelxl refinement is uniquely defined
by the following loop, which should always be used as a source of
symmetry information in preference to the above space-group names.
They are only intended as comments.
;
_shelx_estimated_absorpt_t_max 0.895
_shelx_estimated_absorpt_t_min 0.875
_olex2_refinement_description
;
1. Fixed Uiso
 At 1.2 times of:
  All C(H) groups, All C(H,H) groups
 At 1.5 times of:
  All C(H,H,H) groups
2.a Secondary CH2 refined with riding coordinates:
 C7(H00A,H00B), C29(H01G,H01J), C30(H01L,H01M), C6(H01A,H01B), C14(H01C,H01D),
 C37(H01P,H01Q)
2.b Aromatic/amide H refined with riding coordinates:
 C9(H00J), C12(H00P), C0AA(H00R), C22(H00S), C10(H00U), C21(H00X), C11(H00Y),
 C34(H00Z), C2(H011), C32(H015), C45(H018), C20(H01E), C35(H01N), C3(H01F),
 C33(H01R), C4(H01H), C16(H01I), C24(H01S), C19(H01K), C39(H01T), C44(H01U),
 C25(H01V), C17(H01O), C26(H01W), C27(H01X), C40(H01Y), C43(H01Z), C42(H01)
2.c Idealised Me refined as rotating group:
 C47(H0AA,H,HA)
;
_olex2_submission_special_instructions 'No special instructions were received'

loop_
_space_group_symop_operation_xyz
'x, y, z'
'-x+1/2, y+1/2, -z+1/2'
'-x, -y, -z'
'x-1/2, -y-1/2, z-1/2'

loop_
_atom_site_label
_atom_site_type_symbol
_atom_site_fract_x
_atom_site_fract_y
_atom_site_fract_z
_atom_site_U_iso_or_equiv
_atom_site_adp_type
_atom_site_occupancy
_atom_site_site_symmetry_order
_atom_site_calc_flag
_atom_site_refinement_flags_posn
_atom_site_refinement_flags_adp
_atom_site_refinement_flags_occupancy
_atom_site_disorder_assembly
_atom_site_disorder_group
Cu1 Cu 0.56393(2) 0.58728(2) 0.52064(2) 0.01436(8) Uani 1 1 d . . . . .
Cu2 Cu 0.43971(2) 0.51626(2) 0.93851(2) 0.01772(8) Uani 1 1 d . . . . .
Cl1 Cl 0.40800(5) 0.13374(5) 0.35745(3) 0.02274(14) Uani 1 1 d . . . . .
Cl2 Cl 0.27257(5) 0.78198(6) 0.81090(3) 0.03137(17) Uani 1 1 d . . . . .
O1 O 0.44036(12) 0.55099(14) 0.52193(8) 0.0165(4) Uani 1 1 d . . . . .
O2 O 0.47388(13) 0.58745(14) 1.01213(8) 0.0202(4) Uani 1 1 d . . . . .
N1 N 0.46831(14) 0.29351(16) 0.53107(9) 0.0165(4) Uani 1 1 d . . . . .
O4 O 0.34916(16) 0.20828(16) 0.32829(10) 0.0333(5) Uani 1 1 d . . . . .
O5 O 0.43820(15) 0.16164(17) 0.41883(9) 0.0319(5) Uani 1 1 d . . . . .
N2 N 0.31240(14) 0.38468(16) 0.49646(9) 0.0159(4) Uani 1 1 d . . . . .
O6 O 0.36104(16) 0.04177(16) 0.35533(10) 0.0359(5) Uani 1 1 d . . . . .
N6 N 0.49379(15) 0.41858(17) 1.12476(10) 0.0197(5) Uani 1 1 d . . . . .
N3 N 0.36103(15) 0.43706(16) 0.39341(9) 0.0169(4) Uani 1 1 d . . . . .
N4 N 0.68812(16) 0.50125(17) 1.04810(10) 0.0207(5) Uani 1 1 d . . . . .
N5 N 0.59838(15) 0.57976(17) 1.12778(10) 0.0200(5) Uani 1 1 d . . . . .
O3 O 0.48480(16) 0.1232(2) 0.32838(11) 0.0482(7) Uani 1 1 d . . . . .
O10 O 0.27753(19) 0.68880(19) 0.84042(13) 0.0501(7) Uani 1 1 d . . . . .
C13 C 0.38582(17) 0.58038(19) 0.55964(11) 0.0156(5) Uani 1 1 d . . . . .
C9 C 0.24384(19) 0.5686(2) 0.59452(12) 0.0216(6) Uani 1 1 d . . . . .
H00J H 0.186377 0.541780 0.591267 0.026 Uiso 1 1 calc R . . . .
O7 O 0.18274(19) 0.8177(3) 0.80219(14) 0.0669(9) Uani 1 1 d . . . . .
C8 C 0.29796(17) 0.54169(19) 0.55327(11) 0.0172(5) Uani 1 1 d . . . . .
O9 O 0.3272(2) 0.8499(2) 0.85016(11) 0.0572(8) Uani 1 1 d . . . . .
C5 C 0.40374(18) 0.2633(2) 0.56076(11) 0.0182(5) Uani 1 1 d . . . . .
C31 C 0.50254(18) 0.7212(2) 1.08008(12) 0.0196(5) Uani 1 1 d . . . . .
C12 C 0.41461(18) 0.64797(19) 0.60487(11) 0.0183(5) Uani 1 1 d . . . . .
H00P H 0.471937 0.675246 0.608549 0.022 Uiso 1 1 calc R . . . .
C7 C 0.26007(17) 0.47749(19) 0.50154(12) 0.0183(5) Uani 1 1 d . . . . .
H00A H 0.257641 0.515025 0.465061 0.022 Uiso 1 1 calc R . . . .
H00B H 0.198727 0.459975 0.504964 0.022 Uiso 1 1 calc R . . . .
C0AA C 0.54806(19) 0.2460(2) 0.54000(12) 0.0218(6) Uani 1 1 d . . . . .
H00R H 0.592718 0.266269 0.519107 0.026 Uiso 1 1 calc R . . . .
C22 C 0.45304(18) 0.5562(2) 0.35379(11) 0.0191(5) Uani 1 1 d . . . . .
H00S H 0.497001 0.550134 0.387698 0.023 Uiso 1 1 calc R . . . .
C23 C 0.37510(18) 0.49828(19) 0.34755(11) 0.0178(5) Uani 1 1 d . . . . .
C10 C 0.2734(2) 0.6339(2) 0.64005(12) 0.0238(6) Uani 1 1 d . . . . .
H00U H 0.236554 0.650242 0.667457 0.029 Uiso 1 1 calc R . . . .
O8 O 0.3054(2) 0.7787(2) 0.75640(12) 0.0638(9) Uani 1 1 d . . . . .
C36 C 0.47276(18) 0.6850(2) 1.02227(12) 0.0195(5) Uani 1 1 d . . . . .
C21 C 0.4648(2) 0.6221(2) 0.30999(12) 0.0234(6) Uani 1 1 d . . . . .
H00X H 0.516634 0.660386 0.314474 0.028 Uiso 1 1 calc R . . . .
C11 C 0.35838(19) 0.6750(2) 0.64453(12) 0.0225(6) Uani 1 1 d . . . . .
H00Y H 0.377959 0.720855 0.674238 0.027 Uiso 1 1 calc R . . . .
C34 C 0.44721(19) 0.8509(2) 0.98596(13) 0.0245(6) Uani 1 1 d . . . . .
H00Z H 0.428465 0.894071 0.954569 0.029 Uiso 1 1 calc R . . . .
C29 C 0.68377(19) 0.6295(2) 1.12092(13) 0.0244(6) Uani 1 1 d . . . . .
H01G H 0.720428 0.639153 1.159911 0.029 Uiso 1 1 calc R . . . .
H01J H 0.670328 0.693577 1.102892 0.029 Uiso 1 1 calc R . . . .
C2 C 0.5655(2) 0.1683(2) 0.57907(12) 0.0258(6) Uani 1 1 d . . . . .
H011 H 0.621155 0.136896 0.584689 0.031 Uiso 1 1 calc R . . . .
C15 C 0.28419(18) 0.3871(2) 0.38794(11) 0.0185(5) Uani 1 1 d . . . . .
C46 C 0.42289(19) 0.3532(2) 1.12035(12) 0.0222(6) Uani 1 1 d . . . . .
C30 C 0.52586(19) 0.6532(2) 1.13293(12) 0.0213(6) Uani 1 1 d . . . . .
H01L H 0.544866 0.692622 1.168368 0.026 Uiso 1 1 calc R . . . .
H01M H 0.471846 0.617932 1.138334 0.026 Uiso 1 1 calc R . . . .
C32 C 0.50590(19) 0.8225(2) 1.08890(13) 0.0246(6) Uani 1 1 d . . . . .
H015 H 0.526775 0.847070 1.126890 0.030 Uiso 1 1 calc R . . . .
C28 C 0.73572(19) 0.5695(2) 1.08259(12) 0.0224(6) Uani 1 1 d . . . . .
C6 C 0.31830(18) 0.3234(2) 0.55062(11) 0.0186(5) Uani 1 1 d . . . . .
H01A H 0.266638 0.279726 0.546487 0.022 Uiso 1 1 calc R . . . .
H01B H 0.316855 0.365322 0.584903 0.022 Uiso 1 1 calc R . . . .
C45 C 0.37393(19) 0.3277(2) 1.06392(13) 0.0239(6) Uani 1 1 d . . . . .
H018 H 0.388266 0.356654 1.029747 0.029 Uiso 1 1 calc R . . . .
C38 C 0.5356(2) 0.4446(2) 1.17860(12) 0.0227(6) Uani 1 1 d . . . . .
C18 C 0.30876(19) 0.5063(2) 0.29494(12) 0.0226(6) Uani 1 1 d . . . . .
C14 C 0.27091(17) 0.3293(2) 0.44212(11) 0.0185(5) Uani 1 1 d . . . . .
H01C H 0.207068 0.319782 0.442118 0.022 Uiso 1 1 calc R . . . .
H01D H 0.299043 0.265212 0.441673 0.022 Uiso 1 1 calc R . . . .
C20 C 0.3986(2) 0.6320(2) 0.25821(12) 0.0278(6) Uani 1 1 d . . . . .
H01E H 0.406510 0.677978 0.229321 0.033 Uiso 1 1 calc R . . . .
C35 C 0.44327(18) 0.7507(2) 0.97592(12) 0.0224(6) Uani 1 1 d . . . . .
H01N H 0.420791 0.726835 0.937977 0.027 Uiso 1 1 calc R . . . .
C37 C 0.6127(2) 0.5152(2) 1.18135(12) 0.0248(6) Uani 1 1 d . . . . .
H01P H 0.617436 0.555045 1.217093 0.030 Uiso 1 1 calc R . . . .
H01Q H 0.668617 0.478938 1.183115 0.030 Uiso 1 1 calc R . . . .
C3 C 0.4988(2) 0.1378(2) 0.60981(12) 0.0275(6) Uani 1 1 d . . . . .
H01F H 0.509162 0.085749 0.636614 0.033 Uiso 1 1 calc R . . . .
C33 C 0.47884(19) 0.8875(2) 1.04235(14) 0.0268(6) Uani 1 1 d . . . . .
H01R H 0.481927 0.954959 1.048992 0.032 Uiso 1 1 calc R . . . .
C4 C 0.4165(2) 0.1856(2) 0.60023(12) 0.0234(6) Uani 1 1 d . . . . .
H01H H 0.370565 0.165689 0.620092 0.028 Uiso 1 1 calc R . . . .
C16 C 0.21726(19) 0.3903(2) 0.33663(12) 0.0242(6) Uani 1 1 d . . . . .
H01I H 0.164970 0.353090 0.334395 0.029 Uiso 1 1 calc R . . . .
C24 C 0.7274(2) 0.4527(2) 1.00778(13) 0.0246(6) Uani 1 1 d . . . . .
H01S H 0.694333 0.405533 0.983804 0.029 Uiso 1 1 calc R . . . .
C19 C 0.3237(2) 0.5747(2) 0.25035(12) 0.0287(7) Uani 1 1 d . . . . .
H01K H 0.281602 0.580288 0.215447 0.034 Uiso 1 1 calc R . . . .
C39 C 0.5124(2) 0.4072(2) 1.23148(13) 0.0296(7) Uani 1 1 d . . . . .
H01T H 0.542750 0.428462 1.268363 0.035 Uiso 1 1 calc R . . . .
C44 C 0.3053(2) 0.2604(2) 1.05915(15) 0.0319(7) Uani 1 1 d . . . . .
H01U H 0.273935 0.243319 1.021689 0.038 Uiso 1 1 calc R . . . .
C25 C 0.8147(2) 0.4707(2) 1.00092(14) 0.0300(7) Uani 1 1 d . . . . .
H01V H 0.840015 0.437442 0.972134 0.036 Uiso 1 1 calc R . . . .
C17 C 0.2303(2) 0.4488(2) 0.29015(13) 0.0272(6) Uani 1 1 d . . . . .
H01O H 0.187414 0.450693 0.255466 0.033 Uiso 1 1 calc R . . . .
C41 C 0.3981(2) 0.3107(2) 1.17227(13) 0.0288(6) Uani 1 1 d . . . . .
C26 C 0.8644(2) 0.5395(2) 1.03785(14) 0.0292(7) Uani 1 1 d . . . . .
H01W H 0.924110 0.551814 1.034631 0.035 Uiso 1 1 calc R . . . .
C27 C 0.8252(2) 0.5890(2) 1.07895(13) 0.0269(6) Uani 1 1 d . . . . .
H01X H 0.857962 0.635033 1.104100 0.032 Uiso 1 1 calc R . . . .
C40 C 0.4456(2) 0.3401(2) 1.22821(13) 0.0328(7) Uani 1 1 d . . . . .
H01Y H 0.431039 0.313253 1.262928 0.039 Uiso 1 1 calc R . . . .
N7 N 0.4958(2) -0.1397(3) 0.23788(14) 0.0524(9) Uani 1 1 d . . . . .
C43 C 0.2818(2) 0.2166(3) 1.11081(16) 0.0379(8) Uani 1 1 d . . . . .
H01Z H 0.235550 0.170445 1.107085 0.046 Uiso 1 1 calc R . . . .
C42 C 0.3262(2) 0.2416(3) 1.16545(15) 0.0372(8) Uani 1 1 d . . . . .
H01 H 0.309511 0.213282 1.199103 0.045 Uiso 1 1 calc R . . . .
C48 C 0.5499(3) -0.0817(3) 0.24669(15) 0.0413(8) Uani 1 1 d . . . . .
C47 C 0.6202(3) -0.0086(3) 0.2582(2) 0.0594(12) Uani 1 1 d . . . . .
H0AA H 0.636221 0.012471 0.221176 0.089 Uiso 1 1 calc GR . . . .
H H 0.672044 -0.036255 0.283149 0.089 Uiso 1 1 calc GR . . . .
HA H 0.598912 0.046783 0.278022 0.089 Uiso 1 1 calc GR . . . .

loop_
_atom_site_aniso_label
_atom_site_aniso_U_11
_atom_site_aniso_U_22
_atom_site_aniso_U_33
_atom_site_aniso_U_23
_atom_site_aniso_U_13
_atom_site_aniso_U_12
Cu1 0.01313(15) 0.01629(16) 0.01401(14) 0.00018(11) 0.00330(11) 0.00105(12)
Cu2 0.01946(16) 0.01875(17) 0.01550(15) -0.00390(12) 0.00455(12) -0.00181(13)
Cl1 0.0239(3) 0.0245(3) 0.0193(3) -0.0017(2) 0.0023(2) -0.0005(3)
Cl2 0.0320(4) 0.0369(4) 0.0281(4) -0.0008(3) 0.0132(3) 0.0039(3)
O1 0.0138(8) 0.0186(9) 0.0185(9) -0.0050(7) 0.0063(7) -0.0013(7)
O2 0.0247(10) 0.0175(9) 0.0184(9) -0.0047(7) 0.0038(7) 0.0000(8)
N1 0.0172(11) 0.0179(11) 0.0147(10) -0.0015(8) 0.0034(8) 0.0013(8)
O4 0.0448(14) 0.0228(11) 0.0312(11) 0.0034(9) 0.0041(10) 0.0063(10)
O5 0.0332(12) 0.0413(13) 0.0201(10) -0.0050(9) 0.0015(9) -0.0091(10)
N2 0.0155(10) 0.0162(11) 0.0160(10) 0.0007(8) 0.0031(8) 0.0015(8)
O6 0.0405(13) 0.0231(11) 0.0386(13) 0.0041(9) -0.0088(10) -0.0040(10)
N6 0.0231(12) 0.0186(12) 0.0185(11) -0.0003(8) 0.0068(9) 0.0013(9)
N3 0.0179(11) 0.0183(11) 0.0142(10) -0.0028(8) 0.0019(8) 0.0022(9)
N4 0.0220(12) 0.0206(12) 0.0202(11) -0.0012(9) 0.0055(9) -0.0010(9)
N5 0.0203(11) 0.0205(12) 0.0195(11) -0.0033(9) 0.0045(9) -0.0016(9)
O3 0.0299(13) 0.080(2) 0.0377(13) -0.0101(13) 0.0135(11) 0.0021(13)
O10 0.0523(16) 0.0339(14) 0.0668(18) 0.0025(13) 0.0174(14) 0.0109(12)
C13 0.0152(12) 0.0153(12) 0.0172(11) 0.0025(9) 0.0051(9) 0.0051(9)
C9 0.0181(13) 0.0211(14) 0.0272(14) 0.0010(11) 0.0082(11) 0.0023(10)
O7 0.0384(15) 0.094(3) 0.071(2) 0.0411(18) 0.0157(14) 0.0190(16)
C8 0.0178(12) 0.0160(13) 0.0178(12) 0.0013(9) 0.0032(10) 0.0021(10)
O9 0.084(2) 0.0531(18) 0.0334(14) -0.0072(12) 0.0080(14) -0.0157(16)
C5 0.0214(13) 0.0173(13) 0.0161(12) -0.0024(10) 0.0036(10) -0.0001(10)
C31 0.0177(13) 0.0200(14) 0.0224(13) -0.0029(10) 0.0067(10) -0.0015(10)
C12 0.0181(12) 0.0177(13) 0.0192(12) -0.0016(10) 0.0031(10) 0.0012(10)
C7 0.0140(12) 0.0191(13) 0.0223(13) -0.0006(10) 0.0046(10) 0.0032(10)
C0AA 0.0203(13) 0.0256(15) 0.0198(13) -0.0001(11) 0.0040(10) 0.0041(11)
C22 0.0241(14) 0.0199(13) 0.0129(11) -0.0027(10) 0.0019(10) 0.0028(11)
C23 0.0198(13) 0.0200(13) 0.0135(11) -0.0003(9) 0.0032(10) 0.0052(10)
C10 0.0285(15) 0.0229(15) 0.0230(13) -0.0012(11) 0.0125(11) 0.0057(12)
O8 0.080(2) 0.081(2) 0.0396(15) -0.0225(14) 0.0359(15) -0.0111(18)
C36 0.0188(13) 0.0181(13) 0.0231(13) -0.0023(10) 0.0079(10) -0.0011(10)
C21 0.0283(15) 0.0229(15) 0.0201(13) -0.0005(11) 0.0071(11) 0.0014(11)
C11 0.0280(15) 0.0207(14) 0.0191(13) -0.0036(10) 0.0053(11) 0.0046(11)
C34 0.0206(14) 0.0228(15) 0.0307(15) 0.0051(11) 0.0063(11) 0.0014(11)
C29 0.0234(14) 0.0242(15) 0.0251(14) -0.0060(11) 0.0029(11) -0.0052(11)
C2 0.0265(15) 0.0271(15) 0.0239(14) 0.0032(11) 0.0048(11) 0.0091(12)
C15 0.0184(13) 0.0186(13) 0.0185(12) -0.0040(10) 0.0033(10) 0.0011(10)
C46 0.0241(14) 0.0187(14) 0.0258(14) 0.0031(11) 0.0099(11) 0.0028(11)
C30 0.0255(14) 0.0214(14) 0.0187(12) -0.0059(10) 0.0084(11) -0.0001(11)
C32 0.0222(14) 0.0249(15) 0.0269(14) -0.0074(11) 0.0043(11) -0.0015(11)
C28 0.0243(14) 0.0222(14) 0.0203(13) 0.0008(10) 0.0031(11) -0.0009(11)
C6 0.0195(13) 0.0184(13) 0.0189(12) 0.0024(10) 0.0061(10) 0.0002(10)
C45 0.0222(14) 0.0239(15) 0.0271(14) 0.0036(11) 0.0083(11) 0.0012(11)
C38 0.0288(15) 0.0199(14) 0.0196(13) 0.0010(10) 0.0053(11) 0.0055(11)
C18 0.0222(14) 0.0294(15) 0.0158(12) -0.0005(11) 0.0023(10) 0.0047(11)
C14 0.0157(12) 0.0186(13) 0.0214(12) -0.0036(10) 0.0035(10) -0.0025(10)
C20 0.0324(16) 0.0346(17) 0.0174(13) 0.0069(12) 0.0069(12) 0.0075(13)
C35 0.0204(13) 0.0257(15) 0.0216(13) -0.0029(11) 0.0050(10) 0.0029(11)
C37 0.0305(15) 0.0249(15) 0.0176(13) -0.0018(11) 0.0002(11) 0.0018(12)
C3 0.0407(18) 0.0221(15) 0.0205(13) 0.0056(11) 0.0076(12) 0.0082(13)
C33 0.0221(14) 0.0181(14) 0.0408(17) -0.0013(12) 0.0067(12) -0.0003(11)
C4 0.0302(15) 0.0211(14) 0.0203(13) 0.0013(10) 0.0083(11) 0.0005(11)
C16 0.0165(13) 0.0304(16) 0.0245(14) -0.0051(11) -0.0003(11) -0.0009(11)
C24 0.0266(15) 0.0233(15) 0.0252(14) -0.0018(11) 0.0086(11) -0.0009(12)
C19 0.0297(16) 0.0400(18) 0.0152(13) 0.0049(12) 0.0005(11) 0.0098(13)
C39 0.0451(19) 0.0266(16) 0.0177(13) 0.0030(11) 0.0073(12) 0.0056(14)
C44 0.0264(16) 0.0324(17) 0.0372(17) 0.0020(13) 0.0060(13) -0.0033(13)
C25 0.0297(16) 0.0315(17) 0.0314(16) 0.0020(13) 0.0128(13) 0.0031(13)
C17 0.0224(14) 0.0370(17) 0.0195(13) -0.0019(12) -0.0043(11) 0.0054(12)
C41 0.0330(16) 0.0271(16) 0.0284(15) 0.0068(12) 0.0112(12) 0.0010(13)
C26 0.0224(14) 0.0331(17) 0.0332(16) 0.0080(13) 0.0079(12) -0.0025(12)
C27 0.0240(14) 0.0265(16) 0.0301(15) 0.0009(12) 0.0040(12) -0.0028(12)
C40 0.0464(19) 0.0294(17) 0.0257(15) 0.0085(12) 0.0142(14) 0.0020(14)
N7 0.050(2) 0.066(2) 0.0379(17) -0.0002(16) -0.0012(15) -0.0105(18)
C43 0.0290(17) 0.0348(19) 0.052(2) 0.0073(15) 0.0123(15) -0.0096(14)
C42 0.0409(19) 0.0363(19) 0.0380(18) 0.0105(14) 0.0169(15) -0.0056(15)
C48 0.046(2) 0.053(2) 0.0261(16) -0.0033(15) 0.0078(15) -0.0037(18)
C47 0.057(3) 0.070(3) 0.056(3) -0.016(2) 0.024(2) -0.022(2)

loop_
_atom_type_symbol
_atom_type_description
_atom_type_scat_dispersion_real
_atom_type_scat_dispersion_imag
_atom_type_scat_source
C C 0.0033 0.0016 'International Tables Vol C Tables 4.2.6.8 and 6.1.1.4'
H H 0.0000 0.0000 'International Tables Vol C Tables 4.2.6.8 and 6.1.1.4'
Cl Cl 0.1484 0.1585 'International Tables Vol C Tables 4.2.6.8 and 6.1.1.4'
Cu Cu 0.3201 1.2651 'International Tables Vol C Tables 4.2.6.8 and 6.1.1.4'
N N 0.0061 0.0033 'International Tables Vol C Tables 4.2.6.8 and 6.1.1.4'
O O 0.0106 0.0060 'International Tables Vol C Tables 4.2.6.8 and 6.1.1.4'

loop_
_geom_angle_atom_site_label_1
_geom_angle_atom_site_label_2
_geom_angle_atom_site_label_3
_geom_angle
_geom_angle_site_symmetry_1
_geom_angle_site_symmetry_3
_geom_angle_publ_flag
O1 Cu1 O1 79.97(8) . 3_666 ?
O1 Cu1 N1 94.52(8) . 3_666 ?
O1 Cu1 N2 169.20(8) . 3_666 ?
O1 Cu1 N3 108.03(8) . 3_666 ?
N1 Cu1 O1 117.64(8) 3_666 3_666 ?
N1 Cu1 N3 134.83(9) 3_666 3_666 ?
N2 Cu1 O1 92.09(8) 3_666 3_666 ?
N2 Cu1 N1 82.64(9) 3_666 3_666 ?
N2 Cu1 N3 80.95(9) 3_666 3_666 ?
N3 Cu1 O1 104.76(8) 3_666 3_666 ?
O2 Cu2 O2 79.91(8) . 3_667 ?
O2 Cu2 N6 107.37(9) . 3_667 ?
O2 Cu2 N4 92.69(9) . 3_667 ?
O2 Cu2 N5 168.96(9) . 3_667 ?
N6 Cu2 O2 109.05(8) 3_667 3_667 ?
N4 Cu2 O2 111.02(9) 3_667 3_667 ?
N4 Cu2 N6 137.65(9) 3_667 3_667 ?
N5 Cu2 O2 92.04(8) 3_667 3_667 ?
N5 Cu2 N6 82.32(9) 3_667 3_667 ?
N5 Cu2 N4 83.09(9) 3_667 3_667 ?
O4 Cl1 O5 109.21(14) . . ?
O4 Cl1 O6 109.87(14) . . ?
O4 Cl1 O3 109.91(15) . . ?
O6 Cl1 O5 109.47(14) . . ?
O6 Cl1 O3 109.22(16) . . ?
O3 Cl1 O5 109.14(14) . . ?
O10 Cl2 O9 107.37(17) . . ?
O7 Cl2 O10 109.89(18) . . ?
O7 Cl2 O9 107.2(2) . . ?
O8 Cl2 O10 112.74(19) . . ?
O8 Cl2 O7 111.0(2) . . ?
O8 Cl2 O9 108.40(18) . . ?
Cu1 O1 Cu1 100.03(8) . 3_666 ?
C13 O1 Cu1 128.98(16) . . ?
C13 O1 Cu1 125.66(16) . 3_666 ?
Cu2 O2 Cu2 100.09(8) . 3_667 ?
C36 O2 Cu2 126.34(16) . 3_667 ?
C36 O2 Cu2 129.38(17) . . ?
C5 N1 Cu1 114.76(17) . 3_666 ?
C5 N1 C0AA 118.8(2) . . ?
C0AA N1 Cu1 126.40(18) . 3_666 ?
C7 N2 Cu1 111.86(16) . 3_666 ?
C6 N2 Cu1 110.18(15) . 3_666 ?
C6 N2 C7 111.5(2) . . ?
C6 N2 C14 111.3(2) . . ?
C14 N2 Cu1 101.88(15) . 3_666 ?
C14 N2 C7 109.74(19) . . ?
C46 N6 Cu2 132.88(18) . 3_667 ?
C38 N6 Cu2 108.42(18) . 3_667 ?
C38 N6 C46 118.6(2) . . ?
C23 N3 Cu1 131.96(18) . 3_666 ?
C15 N3 Cu1 108.99(17) . 3_666 ?
C15 N3 C23 118.8(2) . . ?
C28 N4 Cu2 114.94(18) . 3_667 ?
C28 N4 C24 119.0(2) . . ?
C24 N4 Cu2 126.1(2) . 3_667 ?
C29 N5 Cu2 111.01(16) . 3_667 ?
C29 N5 C30 111.1(2) . . ?
C29 N5 C37 110.4(2) . . ?
C30 N5 Cu2 112.03(16) . 3_667 ?
C37 N5 Cu2 102.40(16) . 3_667 ?
C37 N5 C30 109.5(2) . . ?
O1 C13 C8 119.3(2) . . ?
O1 C13 C12 121.4(2) . . ?
C12 C13 C8 119.4(2) . . ?
C10 C9 C8 121.6(3) . . ?
C13 C8 C7 121.5(2) . . ?
C9 C8 C13 118.7(2) . . ?
C9 C8 C7 119.6(2) . . ?
N1 C5 C6 115.5(2) . . ?
N1 C5 C4 122.1(3) . . ?
C4 C5 C6 122.3(2) . . ?
C36 C31 C30 121.7(2) . . ?
C32 C31 C36 118.7(3) . . ?
C32 C31 C30 119.6(2) . . ?
C11 C12 C13 120.5(3) . . ?
C8 C7 N2 114.6(2) . . ?
N1 C0AA C2 122.1(3) . . ?
C21 C22 C23 120.2(2) . . ?
N3 C23 C22 119.9(2) . . ?
N3 C23 C18 120.3(2) . . ?
C22 C23 C18 119.7(2) . . ?
C9 C10 C11 119.3(3) . . ?
O2 C36 C31 119.6(2) . . ?
O2 C36 C35 120.8(2) . . ?
C35 C36 C31 119.6(3) . . ?
C22 C21 C20 120.5(3) . . ?
C10 C11 C12 120.3(3) . . ?
C35 C34 C33 120.4(3) . . ?
N5 C29 C28 111.1(2) . . ?
C0AA C2 C3 118.9(3) . . ?
N3 C15 C14 115.3(2) . . ?
N3 C15 C16 123.4(3) . . ?
C16 C15 C14 121.3(2) . . ?
N6 C46 C45 120.1(2) . . ?
N6 C46 C41 120.8(3) . . ?
C45 C46 C41 119.1(3) . . ?
N5 C30 C31 114.7(2) . . ?
C33 C32 C31 121.5(3) . . ?
N4 C28 C29 115.8(2) . . ?
N4 C28 C27 121.5(3) . . ?
C27 C28 C29 122.5(3) . . ?
N2 C6 C5 111.1(2) . . ?
C44 C45 C46 120.4(3) . . ?
N6 C38 C37 116.8(2) . . ?
N6 C38 C39 123.1(3) . . ?
C39 C38 C37 120.1(3) . . ?
C19 C18 C23 118.4(3) . . ?
C17 C18 C23 118.8(3) . . ?
C17 C18 C19 122.8(3) . . ?
N2 C14 C15 108.7(2) . . ?
C19 C20 C21 120.4(3) . . ?
C34 C35 C36 120.5(3) . . ?
N5 C37 C38 109.9(2) . . ?
C2 C3 C4 119.2(3) . . ?
C34 C33 C32 119.3(3) . . ?
C5 C4 C3 119.0(3) . . ?
C17 C16 C15 118.9(3) . . ?
N4 C24 C25 122.2(3) . . ?
C20 C19 C18 120.7(3) . . ?
C40 C39 C38 119.4(3) . . ?
C45 C44 C43 120.5(3) . . ?
C24 C25 C26 118.6(3) . . ?
C16 C17 C18 119.7(3) . . ?
C46 C41 C42 118.8(3) . . ?
C40 C41 C46 118.2(3) . . ?
C40 C41 C42 123.1(3) . . ?
C27 C26 C25 119.7(3) . . ?
C26 C27 C28 118.9(3) . . ?
C39 C40 C41 119.9(3) . . ?
C42 C43 C44 120.2(3) . . ?
C43 C42 C41 121.0(3) . . ?
N7 C48 C47 179.2(5) . . ?

loop_
_geom_bond_atom_site_label_1
_geom_bond_atom_site_label_2
_geom_bond_distance
_geom_bond_site_symmetry_2
_geom_bond_publ_flag
Cu1 O1 1.9302(18) . ?
Cu1 O1 2.1113(18) 3_666 ?
Cu1 N1 2.013(2) 3_666 ?
Cu1 N2 2.004(2) 3_666 ?
Cu1 N3 2.110(2) 3_666 ?
Cu2 O2 1.9270(18) . ?
Cu2 O2 2.1074(19) 3_667 ?
Cu2 N6 2.088(2) 3_667 ?
Cu2 N4 2.014(2) 3_667 ?
Cu2 N5 2.003(2) 3_667 ?
Cl1 O4 1.432(2) . ?
Cl1 O5 1.443(2) . ?
Cl1 O6 1.434(2) . ?
Cl1 O3 1.435(2) . ?
Cl2 O10 1.430(3) . ?
Cl2 O7 1.419(3) . ?
Cl2 O9 1.440(3) . ?
Cl2 O8 1.413(2) . ?
O1 C13 1.347(3) . ?
O2 C36 1.348(3) . ?
N1 C5 1.341(3) . ?
N1 C0AA 1.348(3) . ?
N2 C7 1.503(3) . ?
N2 C6 1.478(3) . ?
N2 C14 1.490(3) . ?
N6 C46 1.380(4) . ?
N6 C38 1.326(4) . ?
N3 C23 1.380(3) . ?
N3 C15 1.329(3) . ?
N4 C28 1.341(4) . ?
N4 C24 1.347(4) . ?
N5 C29 1.485(4) . ?
N5 C30 1.499(3) . ?
N5 C37 1.488(3) . ?
C13 C8 1.408(4) . ?
C13 C12 1.392(4) . ?
C9 C8 1.394(4) . ?
C9 C10 1.380(4) . ?
C8 C7 1.498(4) . ?
C5 C6 1.508(4) . ?
C5 C4 1.379(4) . ?
C31 C36 1.404(4) . ?
C31 C30 1.510(4) . ?
C31 C32 1.392(4) . ?
C12 C11 1.389(4) . ?
C0AA C2 1.376(4) . ?
C22 C23 1.401(4) . ?
C22 C21 1.374(4) . ?
C23 C18 1.425(4) . ?
C10 C11 1.384(4) . ?
C36 C35 1.395(4) . ?
C21 C20 1.412(4) . ?
C34 C35 1.382(4) . ?
C34 C33 1.382(4) . ?
C29 C28 1.508(4) . ?
C2 C3 1.383(4) . ?
C15 C14 1.505(4) . ?
C15 C16 1.406(4) . ?
C46 C45 1.410(4) . ?
C46 C41 1.422(4) . ?
C32 C33 1.386(4) . ?
C28 C27 1.390(4) . ?
C45 C44 1.371(4) . ?
C38 C37 1.500(4) . ?
C38 C39 1.405(4) . ?
C18 C19 1.423(4) . ?
C18 C17 1.405(4) . ?
C20 C19 1.358(5) . ?
C3 C4 1.383(4) . ?
C16 C17 1.365(4) . ?
C24 C25 1.371(4) . ?
C39 C40 1.352(5) . ?
C44 C43 1.416(4) . ?
C25 C26 1.388(4) . ?
C41 C40 1.406(4) . ?
C41 C42 1.422(5) . ?
C26 C27 1.366(4) . ?
N7 C48 1.127(5) . ?
C43 C42 1.350(5) . ?
C48 C47 1.443(6) . ?
